data_4032620
loop_
_publ_author_name
'Roche, C\'ecile'
'Luo, Qianfu'
'Gil-Ram\'irez, Guzm\'an'
'Jiang, Hua-Wei'
'Kohn, Daniel R.'
'Xiong, Yaoyao'
'Thompson, Amber L.'
'Anderson, Harry L.'

_publ_section_title
;
 Unexpected Interactions between Alkyl Straps and Pyridine Ligands in
 Sulfur-Strapped Porphyrin Nanorings.
;
_journal_name_full 'The Journal of organic chemistry'
_journal_paper_doi 10.1021/acs.joc.7b01128
_journal_year 2017
_chemical_absolute_configuration ad
_chemical_formula_moiety 'C47 H39 N5 O2 S2 Zn1'
_chemical_formula_sum 'C47 H39 N5 O2 S2 Zn'
_chemical_formula_weight 835.37
_chemical_melting_point ?
_space_group_IT_number 33
_symmetry_cell_setting orthorhombic
_symmetry_space_group_name_Hall 'P 2c -2n'
_symmetry_space_group_name_H-M 'P n a 21'
_atom_sites_solution_hydrogens difmap
_atom_sites_solution_primary other
_audit_creation_date 2017-01-24
_audit_creation_method CRYSTALS_ver_14.61_build_6019
_cell_angle_alpha 90
_cell_angle_beta 90
_cell_angle_gamma 90
_cell_formula_units_Z 4
_cell_length_a 20.7707(1)
_cell_length_b 12.2277(1)
_cell_length_c 15.6407(1)
_cell_measurement_reflns_used 23853
_cell_measurement_temperature 150
_cell_measurement_theta_max 76
_cell_measurement_theta_min 4
_cell_volume 3972.39(5)
_computing_cell_refinement 'CrysAlisPro, (Agilent, 2011)'
_computing_data_collection 'SuperNova, (Oxford Diffraction, 2010)'
_computing_data_reduction 'CrysAlisPro, (Agilent, 2011)'
_computing_molecular_graphics 'CAMERON (Watkin et al., 1996)'
_computing_publication_material 'CRYSTALS (Betteridge et al., 2003)'
_computing_structure_refinement 'CRYSTALS (Betteridge et al., 2003)'
_computing_structure_solution 'Superflip (Palatinus & Chapuis, 2007)'
_diffrn_ambient_temperature 150
_diffrn_measured_fraction_theta_full 0.997
_diffrn_measured_fraction_theta_max 0.997
_diffrn_measurement_device Area
_diffrn_measurement_device_type 'Oxford Diffraction SuperNova'
_diffrn_measurement_method \w
_diffrn_radiation_monochromator graphite
_diffrn_radiation_type 'Cu K\a'
_diffrn_radiation_wavelength 1.54180
_diffrn_reflns_av_R_equivalents 0.029
_diffrn_reflns_limit_h_max 25
_diffrn_reflns_limit_h_min -25
_diffrn_reflns_limit_k_max 15
_diffrn_reflns_limit_k_min -14
_diffrn_reflns_limit_l_max 19
_diffrn_reflns_limit_l_min -19
_diffrn_reflns_number 44155
_diffrn_reflns_theta_full 76.122
_diffrn_reflns_theta_max 76.122
_diffrn_reflns_theta_min 4.195
_diffrn_standards_number 0
_exptl_absorpt_coefficient_mu 2.211
_exptl_absorpt_correction_T_max 0.96
_exptl_absorpt_correction_T_min 0.76
_exptl_absorpt_correction_type multi-scan
_exptl_absorpt_process_details 'CrysAlisPro, (Agilent, 2011)'
_exptl_crystal_colour metallic_dark_purple
_exptl_crystal_density_diffrn 1.397
_exptl_crystal_density_meas ?
_exptl_crystal_density_method 'not measured'
_exptl_crystal_description plate
_exptl_crystal_F_000 1736
_exptl_crystal_size_max 0.10
_exptl_crystal_size_mid 0.08
_exptl_crystal_size_min 0.02
_refine_diff_density_max 0.25
_refine_diff_density_min -0.19
_refine_ls_abs_structure_details 'Flack (1983), 3613 Friedel-pairs'
_refine_ls_abs_structure_Flack -0.012(11)
_refine_ls_extinction_method None
_refine_ls_goodness_of_fit_ref 1.0008
_refine_ls_hydrogen_treatment constr
_refine_ls_matrix_type full
_refine_ls_number_parameters 585
_refine_ls_number_reflns 7885
_refine_ls_number_restraints 473
_refine_ls_R_factor_all 0.0269
_refine_ls_R_factor_gt 0.0254
_refine_ls_shift/su_max 0.0034301
_refine_ls_shift/su_mean 0.0001889
_refine_ls_structure_factor_coef Fsqd
_refine_ls_weighting_details
;
 Method= Modified Sheldrick 
 w=1/[\s^2^(F^2^) + ( 0.04P)^2^ + 0.87P] 
 ,where P=(max(Fo^2^,0) + 2Fc^2^)/3 
;
_refine_ls_weighting_scheme calc
_refine_ls_wR_factor_all 0.0678
_refine_ls_wR_factor_gt 0.0652
_refine_ls_wR_factor_ref 0.0678
_reflns_limit_h_max 25
_reflns_limit_h_min 0
_reflns_limit_k_max 15
_reflns_limit_k_min 0
_reflns_limit_l_max 19
_reflns_limit_l_min -19
_reflns_number_gt 7569
_reflns_number_total 7913
_reflns_threshold_expression I>2.0\s(I)
_oxford_diffrn_Wilson_B_factor 2.89
_oxford_diffrn_Wilson_scale 0.03
_oxford_refine_ls_r_factor_ref 0.0269
_oxford_refine_ls_scale 3.66(2)
_oxford_reflns_number_all 7885
_oxford_reflns_threshold_expression_ref I>-3.0\s(I)
_oxford_structure_analysis_title 6543
_cod_data_source_file jo7b01128_si_002.cif
_cod_data_source_block 6b
_cod_depositor_comments
;
The following automatic conversions were performed:

'_chemical_melting_point' value 'not measured' was changed to '?' -
the value is undefined or not given.

'_atom_sites_solution_primary' value 'Other' changed to 'other'
according to
/home/data/users/saulius/crontab/automatic-downloads/rss-feeds/ACS/lib/dictionaries/cif_core.dic
dictionary named 'cif_core.dic' version 2.4.2 from 2011-04-26.

'_exptl_crystal_density_meas' value 'not measured' was changed to '?'
- the value is perceived as not measured.

Automatic conversion script
Id: cif_fix_values 4973 2017-02-22 13:04:09Z antanas 
;
_cod_original_sg_symbol_H-M 'P n a 21 '
_cod_original_formula_sum 'C47 H39 N5 O2 S2 Zn1'
_cod_database_code 4032620

loop_
_symmetry_equiv_pos_as_xyz
x,y,z
-x,-y,z+1/2
-x+1/2,y+1/2,z+1/2
x+1/2,-y+1/2,z

loop_
_atom_site_label
_atom_site_type_symbol
_atom_site_fract_x
_atom_site_fract_y
_atom_site_fract_z
_atom_site_U_iso_or_equiv
_atom_site_occupancy
_atom_site_adp_type
_atom_site_refinement_flags_posn
_atom_site_refinement_flags_occupancy
_atom_site_disorder_assembly
_atom_site_disorder_group
Zn1 Zn 0.423299(10) 0.521349(17) 0.40244(4) 0.0315 1.0000 Uani . . . .
N1 N 0.42901(7) 0.64932(13) 0.31594(11) 0.0341 1.0000 Uani . . . .
N2 N 0.36070(7) 0.43920(13) 0.32137(11) 0.0339 1.0000 Uani . . . .
N3 N 0.43830(7) 0.37334(13) 0.46346(11) 0.0345 1.0000 Uani . . . .
N4 N 0.50678(7) 0.58151(12) 0.45674(12) 0.0351 1.0000 Uani . . . .
N5 N 0.34936(7) 0.59571(13) 0.47909(11) 0.0340 1.0000 Uani . . . .
C1 C 0.46452(9) 0.74289(16) 0.32351(14) 0.0373 1.0000 Uani . . . .
C2 C 0.44227(10) 0.82320(18) 0.26236(15) 0.0431 1.0000 Uani . . . .
C3 C 0.39374(10) 0.77647(18) 0.21775(15) 0.0436 1.0000 Uani . . . .
C4 C 0.38519(9) 0.66691(17) 0.25192(13) 0.0375 1.0000 Uani . . . .
C5 C 0.33957(9) 0.59207(17) 0.22423(13) 0.0384 1.0000 Uani . . . .
C6 C 0.32831(9) 0.48699(17) 0.25564(13) 0.0359 1.0000 Uani . . . .
C7 C 0.27948(10) 0.41369(18) 0.22429(13) 0.0413 1.0000 Uani . . . .
C8 C 0.28231(9) 0.32223(18) 0.27262(14) 0.0409 1.0000 Uani . . . .
C9 C 0.33372(9) 0.33824(16) 0.33383(13) 0.0360 1.0000 Uani . . . .
C10 C 0.35264(8) 0.26350(14) 0.39689(15) 0.0371 1.0000 Uani . . . .
C11 C 0.40290(9) 0.27965(15) 0.45506(14) 0.0369 1.0000 Uani . . . .
C12 C 0.42595(10) 0.19879(17) 0.51483(17) 0.0449 1.0000 Uani . . . .
C13 C 0.47512(11) 0.24464(18) 0.55813(16) 0.0463 1.0000 Uani . . . .
C14 C 0.48253(9) 0.35434(15) 0.52562(15) 0.0388 1.0000 Uani . . . .
C15 C 0.52927(10) 0.42845(17) 0.55328(15) 0.0412 1.0000 Uani . . . .
C16 C 0.54099(9) 0.53199(15) 0.52056(15) 0.0377 1.0000 Uani . . . .
C17 C 0.59309(9) 0.60293(17) 0.54737(15) 0.0426 1.0000 Uani . . . .
C18 C 0.59000(9) 0.69293(17) 0.49861(15) 0.0415 1.0000 Uani . . . .
C19 C 0.53551(9) 0.68013(16) 0.44152(14) 0.0367 1.0000 Uani . . . .
C20 C 0.51522(9) 0.75781(16) 0.38203(14) 0.0381 1.0000 Uani . . . .
C21 C 0.35996(10) 0.68984(18) 0.51976(16) 0.0454 1.0000 Uani . . . .
C22 C 0.31303(13) 0.7435(2) 0.56474(19) 0.0609 1.0000 Uani . . . .
C23 C 0.25214(12) 0.6979(3) 0.56943(18) 0.0618 1.0000 Uani . . . .
C24 C 0.24051(10) 0.6012(2) 0.52687(18) 0.0570 1.0000 Uani . . . .
C25 C 0.29014(10) 0.55321(18) 0.48233(16) 0.0452 1.0000 Uani . . . .
C31 C 0.55093(9) 0.86443(17) 0.38022(15) 0.0421 1.0000 Uani . . . .
C32 C 0.59425(11) 0.8853(2) 0.31417(17) 0.0516 1.0000 Uani . . . .
C33 C 0.63095(13) 0.9802(2) 0.31378(18) 0.0577 1.0000 Uani . . . .
C34 C 0.62428(12) 1.05621(19) 0.37771(17) 0.0543 1.0000 Uani . . . .
C35 C 0.58030(11) 1.03876(18) 0.44306(19) 0.0505 1.0000 Uani . . . .
C36 C 0.54428(10) 0.94239(17) 0.44446(17) 0.0446 1.0000 Uani . . . .
C41 C 0.31574(9) 0.15808(15) 0.40500(16) 0.0401 1.0000 Uani . . . .
C42 C 0.33358(13) 0.0652(2) 0.3603(2) 0.0610 1.0000 Uani . . . .
C43 C 0.30151(15) -0.0335(2) 0.3715(2) 0.0649 1.0000 Uani . . . .
C44 C 0.24958(13) -0.0395(2) 0.42605(18) 0.0571 1.0000 Uani . . . .
C45 C 0.23003(12) 0.0514(2) 0.47014(16) 0.0500 1.0000 Uani . . . .
C46 C 0.26360(10) 0.14969(17) 0.46099(14) 0.0403 1.0000 Uani . . . .
S1 S 0.48573(19) 0.9214(4) 0.51891(19) 0.0432 0.581(5) Uani D P 1 1
S2 S 0.24042(3) 0.26447(4) 0.52275(5) 0.0482 1.0000 Uani D . . .
O1 O 0.5872(2) 0.9395(5) 0.6214(3) 0.0595 0.581(5) Uani D P 1 1
O2 O 0.30989(9) 0.15191(19) 0.63464(11) 0.0694 1.0000 Uani D . . .
C51 C 0.52999(16) 0.9179(3) 0.6167(2) 0.0470 0.581(5) Uani D P 1 1
C52 C 0.49273(19) 0.8745(3) 0.6910(2) 0.0515 0.581(5) Uani D P 1 1
C53 C 0.5154(2) 0.7587(3) 0.7163(3) 0.0546 0.581(5) Uani D P 1 1
C54 C 0.4802(3) 0.7162(4) 0.7953(3) 0.0611 0.581(5) Uani D P 1 1
C55 C 0.4137(2) 0.6713(4) 0.7762(4) 0.0694 0.581(5) Uani D P 1 1
C56 C 0.4148(2) 0.5589(7) 0.7294(7) 0.0629 0.581(5) Uani D P 1 1
C57 C 0.34832(14) 0.5037(4) 0.7241(4) 0.0620 0.581(5) Uani D P 1 1
C58 C 0.34924(10) 0.3919(2) 0.67514(16) 0.0615 1.0000 Uani D . . .
C59 C 0.28489(10) 0.3336(2) 0.67964(14) 0.0764 1.0000 Uani D . . .
C60 C 0.28247(9) 0.23822(14) 0.61961(10) 0.0604 1.0000 Uani D . . .
S11 S 0.4921(3) 0.9156(5) 0.5430(3) 0.0445 0.419(5) Uani D P 1 2
O11 O 0.6068(3) 0.9230(7) 0.6165(5) 0.0595 0.419(5) Uani D P 1 2
C61 C 0.5514(2) 0.8983(4) 0.6254(3) 0.0470 0.419(5) Uani D P 1 2
C62 C 0.5237(3) 0.8656(4) 0.7122(3) 0.0612 0.419(5) Uani D P 1 2
C63 C 0.4764(3) 0.7700(4) 0.7046(2) 0.0474 0.419(5) Uani D P 1 2
C64 C 0.4713(3) 0.7054(5) 0.7887(3) 0.0546 0.419(5) Uani D P 1 2
C65 C 0.4134(3) 0.6388(5) 0.7949(3) 0.0535 0.419(5) Uani D P 1 2
C66 C 0.4125(4) 0.5439(9) 0.7340(7) 0.0541 0.419(5) Uani D P 1 2
C67 C 0.3566(2) 0.4727(6) 0.7445(4) 0.0635 0.419(5) Uani D P 1 2
H21 H 0.4577 0.8926 0.2567 0.0518 1.0000 Uiso R . . .
H31 H 0.3696 0.8071 0.1748 0.0518 1.0000 Uiso R . . .
H51 H 0.3134 0.6114 0.1782 0.0447 1.0000 Uiso R . . .
H71 H 0.2515 0.4258 0.1804 0.0501 1.0000 Uiso R . . .
H81 H 0.2577 0.2580 0.2684 0.0475 1.0000 Uiso R . . .
H121 H 0.4083 0.1274 0.5211 0.0537 1.0000 Uiso R . . .
H131 H 0.4987 0.2129 0.6016 0.0571 1.0000 Uiso R . . .
H151 H 0.5556 0.4045 0.5977 0.0483 1.0000 Uiso R . . .
H171 H 0.6228 0.5861 0.5907 0.0500 1.0000 Uiso R . . .
H181 H 0.6181 0.7526 0.4994 0.0490 1.0000 Uiso R . . .
H211 H 0.4016 0.7191 0.5155 0.0550 1.0000 Uiso R . . .
H221 H 0.3232 0.8079 0.5931 0.0736 1.0000 Uiso R . . .
H231 H 0.2194 0.7310 0.6020 0.0731 1.0000 Uiso R . . .
H241 H 0.2009 0.5653 0.5305 0.0680 1.0000 Uiso R . . .
H251 H 0.2833 0.4860 0.4531 0.0536 1.0000 Uiso R . . .
H321 H 0.6002 0.8327 0.2717 0.0608 1.0000 Uiso R . . .
H331 H 0.6604 0.9920 0.2692 0.0699 1.0000 Uiso R . . .
H341 H 0.6488 1.1189 0.3778 0.0641 1.0000 Uiso R . . .
H351 H 0.5745 1.0903 0.4874 0.0606 1.0000 Uiso R . . .
H421 H 0.3674 0.0694 0.3213 0.0728 1.0000 Uiso R . . .
H431 H 0.3168 -0.0951 0.3417 0.0786 1.0000 Uiso R . . .
H441 H 0.2274 -0.1050 0.4329 0.0680 1.0000 Uiso R . . .
H451 H 0.1945 0.0490 0.5073 0.0594 1.0000 Uiso R . . .
H521 H 0.4998 0.9217 0.7406 0.0623 0.581(5) Uiso R P 1 1
H522 H 0.4477 0.8740 0.6760 0.0612 0.581(5) Uiso R P 1 1
H531 H 0.5612 0.7657 0.7308 0.0642 0.581(5) Uiso R P 1 1
H532 H 0.5097 0.7075 0.6695 0.0650 0.581(5) Uiso R P 1 1
H541 H 0.4775 0.7777 0.8370 0.0731 0.581(5) Uiso R P 1 1
H542 H 0.5067 0.6549 0.8193 0.0731 0.581(5) Uiso R P 1 1
H551 H 0.3923 0.6581 0.8317 0.0827 0.581(5) Uiso R P 1 1
H552 H 0.3885 0.7252 0.7417 0.0831 0.581(5) Uiso R P 1 1
H561 H 0.4449 0.5110 0.7595 0.0747 0.581(5) Uiso R P 1 1
H562 H 0.4329 0.5696 0.6723 0.0748 0.581(5) Uiso R P 1 1
H571 H 0.3331 0.4885 0.7830 0.0739 0.581(5) Uiso R P 1 1
H572 H 0.3181 0.5541 0.6969 0.0734 0.581(5) Uiso R P 1 1
H583 H 0.3827 0.3462 0.7010 0.0737 0.581(5) Uiso R P 1 1
H582 H 0.3596 0.4041 0.6146 0.0733 0.581(5) Uiso R P 1 1
H581 H 0.3836 0.3381 0.6818 0.0738 0.419(5) Uiso R P 1 2
H584 H 0.3538 0.4258 0.6188 0.0737 0.419(5) Uiso R P 1 2
H591 H 0.2794 0.3041 0.7371 0.0915 1.0000 Uiso R . . .
H592 H 0.2505 0.3872 0.6648 0.0910 1.0000 Uiso R . . .
H621 H 0.5590 0.8404 0.7462 0.0732 0.419(5) Uiso R P 1 2
H622 H 0.5034 0.9272 0.7402 0.0731 0.419(5) Uiso R P 1 2
H631 H 0.4892 0.7201 0.6597 0.0570 0.419(5) Uiso R P 1 2
H632 H 0.4346 0.7995 0.6904 0.0570 0.419(5) Uiso R P 1 2
H641 H 0.4723 0.7590 0.8371 0.0654 0.419(5) Uiso R P 1 2
H642 H 0.5091 0.6559 0.7920 0.0652 0.419(5) Uiso R P 1 2
H651 H 0.4121 0.6095 0.8523 0.0641 0.419(5) Uiso R P 1 2
H652 H 0.3741 0.6842 0.7849 0.0641 0.419(5) Uiso R P 1 2
H661 H 0.4511 0.5006 0.7448 0.0647 0.419(5) Uiso R P 1 2
H662 H 0.4157 0.5713 0.6756 0.0653 0.419(5) Uiso R P 1 2
H671 H 0.3588 0.4353 0.7995 0.0758 0.419(5) Uiso R P 1 2
H672 H 0.3181 0.5189 0.7435 0.0760 0.419(5) Uiso R P 1 2

loop_
_atom_site_aniso_label
_atom_site_aniso_U_11
_atom_site_aniso_U_22
_atom_site_aniso_U_33
_atom_site_aniso_U_23
_atom_site_aniso_U_13
_atom_site_aniso_U_12
Zn1 0.02802(10) 0.03193(10) 0.03445(11) -0.00103(11) -0.00036(11) -0.00005(8)
N1 0.0312(7) 0.0356(8) 0.0355(8) 0.0001(6) 0.0003(6) 0.0000(6)
N2 0.0318(7) 0.0357(8) 0.0342(8) -0.0071(6) 0.0010(6) 0.0001(6)
N3 0.0327(7) 0.0325(7) 0.0383(8) 0.0006(6) 0.0008(6) 0.0000(6)
N4 0.0296(7) 0.0327(7) 0.0431(9) -0.0017(6) -0.0033(6) 0.0011(6)
N5 0.0321(7) 0.0350(8) 0.0349(8) -0.0033(6) 0.0007(6) 0.0038(6)
C1 0.0326(8) 0.0354(9) 0.0440(10) 0.0035(8) 0.0040(8) -0.0001(7)
C2 0.0415(10) 0.0400(10) 0.0480(11) 0.0081(9) 0.0037(9) -0.0005(8)
C3 0.0422(10) 0.0461(11) 0.0424(11) 0.0088(9) 0.0002(8) 0.0035(8)
C4 0.0368(9) 0.0420(10) 0.0336(9) 0.0031(8) 0.0017(7) 0.0040(8)
C5 0.0354(9) 0.0480(11) 0.0318(9) -0.0017(8) -0.0020(7) 0.0047(7)
C6 0.0306(8) 0.0447(10) 0.0325(9) -0.0078(8) 0.0007(7) 0.0024(7)
C7 0.0345(9) 0.0528(11) 0.0365(10) -0.0112(9) -0.0017(8) 0.0002(8)
C8 0.0351(9) 0.0458(10) 0.0417(11) -0.0133(8) 0.0045(8) -0.0076(8)
C9 0.0332(8) 0.0382(9) 0.0367(9) -0.0117(8) 0.0072(7) -0.0025(7)
C10 0.0345(8) 0.0367(8) 0.0402(9) -0.0086(9) 0.0102(8) -0.0022(6)
C11 0.0360(9) 0.0326(9) 0.0421(10) -0.0014(7) 0.0079(8) 0.0000(7)
C12 0.0419(10) 0.0352(9) 0.0576(13) 0.0071(9) 0.0046(9) -0.0010(7)
C13 0.0428(11) 0.0406(10) 0.0553(13) 0.0096(9) -0.0024(9) 0.0037(8)
C14 0.0369(9) 0.0363(9) 0.0433(10) 0.0049(8) 0.0001(8) 0.0037(7)
C15 0.0350(9) 0.0420(10) 0.0466(11) 0.0045(8) -0.0085(8) 0.0041(8)
C16 0.0306(8) 0.0372(9) 0.0453(10) -0.0024(8) -0.0046(8) 0.0047(7)
C17 0.0312(9) 0.0420(10) 0.0545(12) -0.0057(9) -0.0096(8) 0.0038(7)
C18 0.0304(8) 0.0373(9) 0.0567(13) -0.0059(8) -0.0063(8) -0.0004(7)
C19 0.0274(8) 0.0359(9) 0.0467(10) -0.0030(8) -0.0003(7) -0.0007(7)
C20 0.0300(8) 0.0363(9) 0.0480(12) -0.0012(8) 0.0023(7) 0.0000(7)
C21 0.0413(10) 0.0461(10) 0.0487(12) -0.0138(10) -0.0049(9) 0.0023(8)
C22 0.0519(13) 0.0627(15) 0.0682(16) -0.0357(13) -0.0102(11) 0.0122(11)
C23 0.0426(12) 0.0831(18) 0.0597(15) -0.0325(14) -0.0082(11) 0.0230(11)
C24 0.0332(9) 0.0733(15) 0.0645(15) -0.0235(13) 0.0028(10) 0.0039(10)
C25 0.0361(9) 0.0437(10) 0.0558(13) -0.0139(9) 0.0049(9) 0.0002(8)
C31 0.0314(8) 0.0392(10) 0.0559(14) 0.0072(8) -0.0006(8) -0.0022(7)
C32 0.0496(11) 0.0514(12) 0.0538(14) -0.0003(10) 0.0052(10) -0.0103(10)
C33 0.0525(13) 0.0623(15) 0.0585(15) 0.0055(12) 0.0083(11) -0.0185(11)
C34 0.0487(12) 0.0460(11) 0.0681(17) 0.0117(10) -0.0030(10) -0.0157(9)
C35 0.0483(12) 0.0356(10) 0.0675(15) 0.0025(10) 0.0002(10) -0.0038(8)
C36 0.0354(9) 0.0338(9) 0.0645(14) 0.0045(9) 0.0039(9) -0.0004(8)
C41 0.0394(8) 0.0359(8) 0.0451(10) -0.0058(9) 0.0015(10) -0.0042(7)
C42 0.0550(13) 0.0502(13) 0.0777(18) -0.0196(12) 0.0183(12) -0.0082(10)
C43 0.0711(17) 0.0394(11) 0.084(2) -0.0215(11) 0.0030(14) -0.0056(11)
C44 0.0645(14) 0.0413(11) 0.0656(16) 0.0019(10) -0.0067(12) -0.0183(10)
C45 0.0525(12) 0.0494(12) 0.0482(12) 0.0038(10) 0.0012(10) -0.0139(10)
C46 0.0437(10) 0.0395(9) 0.0378(10) -0.0005(8) 0.0028(8) -0.0049(8)
S1 0.0468(9) 0.0327(7) 0.0501(14) -0.0004(11) 0.0145(10) -0.0001(6)
S2 0.0486(3) 0.0498(3) 0.0462(3) -0.0074(2) 0.0145(2) -0.0071(2)
O1 0.056(2) 0.066(2) 0.0570(13) -0.0092(13) 0.0099(17) -0.002(2)
O2 0.0586(10) 0.1030(15) 0.0466(9) 0.0081(10) 0.0030(8) -0.0219(10)
C51 0.050(2) 0.0353(16) 0.0555(14) -0.0094(12) 0.0085(15) -0.0034(15)
C52 0.054(2) 0.057(2) 0.044(2) -0.0115(17) -0.0020(18) -0.0176(18)
C53 0.048(2) 0.055(2) 0.061(2) -0.0029(18) -0.0101(19) 0.0026(17)
C54 0.079(3) 0.047(2) 0.057(3) 0.000(2) -0.019(2) -0.010(2)
C55 0.083(3) 0.063(3) 0.062(3) 0.003(2) -0.019(3) -0.009(3)
C56 0.064(3) 0.066(3) 0.058(4) 0.002(3) -0.013(3) -0.009(3)
C57 0.062(3) 0.085(3) 0.039(2) -0.015(2) -0.004(2) -0.011(2)
C58 0.0571(13) 0.0832(16) 0.0441(12) -0.0079(12) 0.0046(10) -0.0132(12)
C59 0.0648(15) 0.112(2) 0.0523(14) -0.0269(14) 0.0154(12) -0.0272(15)
C60 0.0505(12) 0.0866(15) 0.0441(11) -0.0064(11) 0.0131(9) -0.0214(11)
S11 0.0460(12) 0.0374(10) 0.0500(18) 0.0005(15) 0.0139(13) -0.0015(8)
O11 0.056(2) 0.066(2) 0.0570(13) -0.0092(13) 0.0099(17) -0.002(2)
C61 0.050(2) 0.0353(16) 0.0555(14) -0.0094(12) 0.0085(15) -0.0034(15)
C62 0.070(3) 0.064(3) 0.050(3) -0.009(3) -0.015(3) -0.028(3)
C63 0.049(3) 0.051(3) 0.042(2) -0.005(2) -0.011(2) -0.005(2)
C64 0.067(4) 0.060(4) 0.037(3) -0.009(3) -0.002(3) 0.008(3)
C65 0.058(3) 0.068(4) 0.034(3) -0.011(3) 0.000(2) 0.008(3)
C66 0.059(4) 0.062(4) 0.041(4) -0.011(3) 0.001(3) 0.006(3)
C67 0.059(3) 0.089(4) 0.042(3) -0.007(3) -0.004(3) 0.002(3)

loop_
_atom_type_symbol
_atom_type_scat_dispersion_real
_atom_type_scat_dispersion_imag
_atom_type_scat_Cromer_Mann_a1
_atom_type_scat_Cromer_Mann_b1
_atom_type_scat_Cromer_Mann_a2
_atom_type_scat_Cromer_Mann_b2
_atom_type_scat_Cromer_Mann_a3
_atom_type_scat_Cromer_Mann_b3
_atom_type_scat_Cromer_Mann_a4
_atom_type_scat_Cromer_Mann_b4
_atom_type_scat_Cromer_Mann_c
_atom_type_scat_source
C 0.0181 0.0091 2.3100 20.8439 1.0200 10.2075 1.5886 0.5687 0.8650 51.6512 0.2156 'International Tables Vol C 4.2.6.8 and 6.1.1.4'
H 0.0000 0.0000 0.4930 10.5109 0.3229 26.1257 0.1402 3.1424 0.0408 57.7998 0.0030 'International Tables Vol C 4.2.6.8 and 6.1.1.4'
N 0.0311 0.0180 12.2126 0.0057 3.1322 9.8933 2.0125 28.9975 1.1663 0.5826 -11.5290 'International Tables Vol C 4.2.6.8 and 6.1.1.4'
O 0.0492 0.0322 3.0485 13.2771 2.2868 5.7011 1.5463 0.3239 0.8670 32.9089 0.2508 'International Tables Vol C 4.2.6.8 and 6.1.1.4'
Zn -1.5491 0.6778 14.0743 3.2655 7.0318 0.2333 5.1652 10.3163 2.4100 58.7097 1.3041 'International Tables Vol C 4.2.6.8 and 6.1.1.4'
S 0.3331 0.5567 6.9053 1.4679 5.2034 22.2151 1.4379 0.2536 1.5863 56.1720 0.8669 'International Tables Vol C 4.2.6.8 and 6.1.1.4'

loop_
_geom_angle_atom_site_label_1
_geom_angle_atom_site_label_2
_geom_angle_atom_site_label_3
_geom_angle
_geom_angle_publ_flag
N1 Zn1 N2 90.14(6) yes
N1 Zn1 N3 162.34(6) yes
N2 Zn1 N3 87.30(6) yes
N1 Zn1 N4 87.22(6) yes
N2 Zn1 N4 161.66(6) yes
N3 Zn1 N4 89.74(6) yes
N1 Zn1 N5 94.91(6) yes
N2 Zn1 N5 95.62(6) yes
N3 Zn1 N5 102.72(6) yes
N4 Zn1 N5 102.69(6) yes
Zn1 N1 C1 127.35(14) yes
Zn1 N1 C4 123.89(13) yes
C1 N1 C4 106.89(16) yes
Zn1 N2 C6 124.31(13) yes
Zn1 N2 C9 127.27(14) yes
C6 N2 C9 107.00(16) yes
Zn1 N3 C11 127.39(14) yes
Zn1 N3 C14 125.58(13) yes
C11 N3 C14 106.81(16) yes
Zn1 N4 C16 125.36(13) yes
Zn1 N4 C19 127.53(13) yes
C16 N4 C19 106.93(16) yes
Zn1 N5 C21 120.87(13) yes
Zn1 N5 C25 120.94(13) yes
C21 N5 C25 118.02(17) yes
N1 C1 C2 109.79(18) yes
N1 C1 C20 124.67(18) yes
C2 C1 C20 125.53(18) yes
C1 C2 C3 107.01(19) yes
C1 C2 H21 125.7 no
C3 C2 H21 127.3 no
C2 C3 C4 106.90(19) yes
C2 C3 H31 127.7 no
C4 C3 H31 125.4 no
C3 C4 N1 109.41(18) yes
C3 C4 C5 125.24(19) yes
N1 C4 C5 125.35(18) yes
C4 C5 C6 127.76(19) yes
C4 C5 H51 118.2 no
C6 C5 H51 114.0 no
C5 C6 N2 125.35(18) yes
C5 C6 C7 124.86(19) yes
N2 C6 C7 109.78(18) yes
C6 C7 C8 107.11(18) yes
C6 C7 H71 127.2 no
C8 C7 H71 125.7 no
C7 C8 C9 106.86(18) yes
C7 C8 H81 129.0 no
C9 C8 H81 124.1 no
C8 C9 N2 109.25(18) yes
C8 C9 C10 125.75(18) yes
N2 C9 C10 124.99(18) yes
C9 C10 C11 125.11(17) yes
C9 C10 C41 118.38(18) yes
C11 C10 C41 116.49(19) yes
C10 C11 N3 125.59(18) yes
C10 C11 C12 124.92(18) yes
N3 C11 C12 109.48(18) yes
C11 C12 C13 106.98(18) yes
C11 C12 H121 124.6 no
C13 C12 H121 128.4 no
C12 C13 C14 106.89(19) yes
C12 C13 H131 126.7 no
C14 C13 H131 126.4 no
C13 C14 N3 109.84(17) yes
C13 C14 C15 124.63(19) yes
N3 C14 C15 125.53(18) yes
C14 C15 C16 126.86(19) yes
C14 C15 H151 115.8 no
C16 C15 H151 117.3 no
C15 C16 N4 125.64(18) yes
C15 C16 C17 124.79(19) yes
N4 C16 C17 109.54(17) yes
C16 C17 C18 106.92(18) yes
C16 C17 H171 124.6 no
C18 C17 H171 128.4 no
C17 C18 C19 107.41(18) yes
C17 C18 H181 127.1 no
C19 C18 H181 125.4 no
C18 C19 N4 109.20(18) yes
C18 C19 C20 124.97(18) yes
N4 C19 C20 125.82(18) yes
C1 C20 C19 124.87(18) yes
C1 C20 C31 118.06(17) yes
C19 C20 C31 117.06(17) yes
N5 C21 C22 122.8(2) yes
N5 C21 H211 116.6 no
C22 C21 H211 120.6 no
C21 C22 C23 119.0(2) yes
C21 C22 H221 119.3 no
C23 C22 H221 121.6 no
C22 C23 C24 118.7(2) yes
C22 C23 H231 121.0 no
C24 C23 H231 120.3 no
C23 C24 C25 118.6(2) yes
C23 C24 H241 121.9 no
C25 C24 H241 119.4 no
C24 C25 N5 122.9(2) yes
C24 C25 H251 120.1 no
N5 C25 H251 117.0 no
C20 C31 C32 119.5(2) yes
C20 C31 C36 122.17(19) yes
C32 C31 C36 118.29(19) yes
C31 C32 C33 120.7(2) yes
C31 C32 H321 119.2 no
C33 C32 H321 120.0 no
C32 C33 C34 120.5(2) yes
C32 C33 H331 119.3 no
C34 C33 H331 120.3 no
C33 C34 C35 120.0(2) yes
C33 C34 H341 120.6 no
C35 C34 H341 119.4 no
C34 C35 C36 119.6(2) yes
C34 C35 H351 121.5 no
C36 C35 H351 118.9 no
C35 C36 C31 120.9(2) yes
C35 C36 S1 121.4(2) yes
C31 C36 S1 117.5(2) yes
C35 C36 C31 120.9(2) yes
C35 C36 S11 117.4(3) yes
C31 C36 S11 121.4(2) yes
C10 C41 C42 121.6(2) yes
C10 C41 C46 120.71(18) yes
C42 C41 C46 117.65(19) yes
C41 C42 C43 121.4(2) yes
C41 C42 H421 119.2 no
C43 C42 H421 119.4 no
C42 C43 C44 120.0(2) yes
C42 C43 H431 118.1 no
C44 C43 H431 121.9 no
C43 C44 C45 120.0(2) yes
C43 C44 H441 120.4 no
C45 C44 H441 119.6 no
C44 C45 C46 119.9(2) yes
C44 C45 H451 121.2 no
C46 C45 H451 118.9 no
C41 C46 C45 121.0(2) yes
C41 C46 S2 119.65(15) yes
C45 C46 S2 119.37(17) yes
C36 S1 C51 102.8(2) yes
C46 S2 C60 100.85(9) yes
S1 C51 O1 123.25(6) yes
S1 C51 C52 114.13(6) yes
O1 C51 C52 122.32(6) yes
C51 C52 C53 111.54(7) yes
C51 C52 H521 109.2 no
C53 C52 H521 107.0 no
C51 C52 H522 108.3 no
C53 C52 H522 110.6 no
H521 C52 H522 110.1 no
C52 C53 C54 111.95(7) yes
C52 C53 H531 106.0 no
C54 C53 H531 107.9 no
C52 C53 H532 111.2 no
C54 C53 H532 109.4 no
H531 C53 H532 110.3 no
C53 C54 C55 113.59(7) yes
C53 C54 H541 107.4 no
C55 C54 H541 110.6 no
C53 C54 H542 107.0 no
C55 C54 H542 107.7 no
H541 C54 H542 110.5 no
C54 C55 C56 113.59(7) yes
C54 C55 H551 107.2 no
C56 C55 H551 106.0 no
C54 C55 H552 110.2 no
C56 C55 H552 109.6 no
H551 C55 H552 110.2 no
C55 C56 C57 113.55(7) yes
C55 C56 H561 108.1 no
C57 C56 H561 109.7 no
C55 C56 H562 108.5 no
C57 C56 H562 110.8 no
H561 C56 H562 105.9 no
C56 C57 C58 113.45(7) yes
C56 C57 H571 108.6 no
C58 C57 H571 107.1 no
C56 C57 H572 108.9 no
C58 C57 H572 110.2 no
H571 C57 H572 108.4 no
C57 C58 C59 112.16(7) yes
C57 C58 H583 107.8 no
C59 C58 H583 109.7 no
C57 C58 H582 110.0 no
C59 C58 H582 108.0 no
H583 C58 H582 109.2 no
C59 C58 C67 111.87(7) yes
C59 C58 H581 108.8 no
C67 C58 H581 107.3 no
C59 C58 H584 109.0 no
C67 C58 H584 111.6 no
H581 C58 H584 108.1 no
C58 C59 C60 111.51(5) yes
C58 C59 H591 108.7 no
C60 C59 H591 106.6 no
C58 C59 H592 108.1 no
C60 C59 H592 110.0 no
H591 C59 H592 111.9 no
C59 C60 S2 114.21(4) yes
C59 C60 O2 122.42(4) yes
S2 C60 O2 123.28(4) yes
C36 S11 C61 102.1(3) yes
S11 C61 O11 123.08(6) yes
S11 C61 C62 114.20(7) yes
O11 C61 C62 122.14(6) yes
C61 C62 C63 111.91(7) yes
C61 C62 H621 106.8 no
C63 C62 H621 106.8 no
C61 C62 H622 111.3 no
C63 C62 H622 110.5 no
H621 C62 H622 109.4 no
C62 C63 C64 111.70(7) yes
C62 C63 H631 111.2 no
C64 C63 H631 108.5 no
C62 C63 H632 108.0 no
C64 C63 H632 109.0 no
H631 C63 H632 108.4 no
C63 C64 C65 113.62(7) yes
C63 C64 H641 108.0 no
C65 C64 H641 109.4 no
C63 C64 H642 107.6 no
C65 C64 H642 108.0 no
H641 C64 H642 110.2 no
C64 C65 C66 113.51(7) yes
C64 C65 H651 106.9 no
C66 C65 H651 107.6 no
C64 C65 H652 110.7 no
C66 C65 H652 108.7 no
H651 C65 H652 109.3 no
C65 C66 C67 113.47(7) yes
C65 C66 H661 107.5 no
C67 C66 H661 108.1 no
C65 C66 H662 109.2 no
C67 C66 H662 111.3 no
H661 C66 H662 107.1 no
C58 C67 C66 113.51(7) yes
C58 C67 H671 109.9 no
C66 C67 H671 110.0 no
C58 C67 H672 106.8 no
C66 C67 H672 107.6 no
H671 C67 H672 108.8 no

loop_
_geom_bond_atom_site_label_1
_geom_bond_atom_site_label_2
_geom_bond_distance
_geom_bond_publ_flag
Zn1 N1 2.0720(17) yes
Zn1 N2 2.0755(16) yes
Zn1 N3 2.0696(16) yes
Zn1 N4 2.0662(15) yes
Zn1 N5 2.1501(15) yes
N1 C1 1.366(2) yes
N1 C4 1.370(3) yes
N2 C6 1.360(3) yes
N2 C9 1.370(2) yes
N3 C11 1.368(2) yes
N3 C14 1.358(3) yes
N4 C16 1.367(3) yes
N4 C19 1.366(2) yes
N5 C21 1.333(3) yes
N5 C25 1.336(3) yes
C1 C2 1.447(3) yes
C1 C20 1.407(3) yes
C2 C3 1.353(3) yes
C2 H21 0.912 no
C3 C4 1.453(3) yes
C3 H31 0.918 no
C4 C5 1.387(3) yes
C5 C6 1.395(3) yes
C5 H51 0.934 no
C6 C7 1.440(3) yes
C7 C8 1.351(3) yes
C7 H71 0.911 no
C8 C9 1.447(3) yes
C8 H81 0.939 no
C9 C10 1.401(3) yes
C10 C11 1.399(3) yes
C10 C41 1.505(2) yes
C11 C12 1.443(3) yes
C12 C13 1.348(3) yes
C12 H121 0.952 no
C13 C14 1.443(3) yes
C13 H131 0.924 no
C14 C15 1.397(3) yes
C15 C16 1.387(3) yes
C15 H151 0.931 no
C16 C17 1.449(3) yes
C17 C18 1.340(3) yes
C17 H171 0.940 no
C18 C19 1.450(3) yes
C18 H181 0.934 no
C19 C20 1.395(3) yes
C20 C31 1.500(3) yes
C21 C22 1.369(3) yes
C21 H211 0.938 no
C22 C23 1.384(4) yes
C22 H221 0.929 no
C23 C24 1.378(4) yes
C23 H231 0.940 no
C24 C25 1.376(3) yes
C24 H241 0.934 no
C25 H251 0.951 no
C31 C32 1.394(3) yes
C31 C36 1.392(3) yes
C32 C33 1.389(3) yes
C32 H321 0.932 no
C33 C34 1.372(4) yes
C33 H331 0.939 no
C34 C35 1.387(4) yes
C34 H341 0.921 no
C35 C36 1.396(3) yes
C35 H351 0.944 no
C36 S1 1.703(4) yes
C36 S11 1.913(5) yes
C41 C42 1.384(3) yes
C41 C46 1.397(3) yes
C42 C43 1.389(4) yes
C42 H421 0.931 no
C43 C44 1.378(4) yes
C43 H431 0.941 no
C44 C45 1.370(4) yes
C44 H441 0.930 no
C45 C46 1.396(3) yes
C45 H451 0.940 no
C46 S2 1.770(2) yes
S1 C51 1.785(4) yes
S2 C60 1.7780(18) yes
O1 C51 1.219(4) yes
O2 C60 1.222(3) yes
C51 C52 1.494(4) yes
C52 C53 1.543(5) yes
C52 H521 0.977 no
C52 H522 0.965 no
C53 C54 1.527(5) yes
C53 H531 0.982 no
C53 H532 0.970 no
C54 C55 1.515(5) yes
C54 H541 0.996 no
C54 H542 1.003 no
C55 C56 1.557(5) yes
C55 H551 0.989 no
C55 H552 1.001 no
C56 C57 1.539(5) yes
C56 H561 0.979 no
C56 H562 0.977 no
C57 C58 1.567(5) yes
C57 H571 0.992 no
C57 H572 0.977 no
C58 C59 1.517(3) yes
C58 H583 0.979 no
C58 H582 0.982 no
C58 C59 1.517(3) yes
C58 C67 1.475(5) yes
C58 H581 0.976 no
C58 H584 0.979 no
C59 C60 1.498(2) yes
C59 H591 0.975 no
C59 H592 0.997 no
S11 C61 1.796(5) yes
O11 C61 1.199(5) yes
C61 C62 1.527(5) yes
C62 C63 1.531(5) yes
C62 H621 0.958 no
C62 H622 0.969 no
C63 C64 1.538(6) yes
C63 H631 0.967 no
C63 H632 0.966 no
C64 C65 1.457(6) yes
C64 H641 1.001 no
C64 H642 0.993 no
C65 C66 1.502(5) yes
C65 H651 0.966 no
C65 H652 0.999 no
C66 C67 1.461(6) yes
C66 H661 0.975 no
C66 H662 0.975 no
C67 H671 0.975 no
C67 H672 0.979 no

loop_
_geom_hbond_atom_site_label_D
_geom_hbond_atom_site_label_H
_geom_hbond_atom_site_label_A
_geom_hbond_site_symmetry_A
_geom_hbond_angle_DHA
_geom_hbond_distance_DH
_geom_hbond_distance_HA
_geom_hbond_distance_DA
_geom_hbond_publ_flag
C24 H241 O11 4_465 137 0.93 2.38 3.124(4) yes
C54 H542 N3 2_665 133 1.00 2.55 3.315(4) yes
C64 H542 N3 2_665 141 1.07 2.55 3.453(4) yes
